data_4107266
loop_
_publ_author_name
'Vinayak Vishnu Pagar'
'Appaso Mahadev Jadhav'
'Rai-Shung Liu'

_publ_section_title
;
 Gold-Catalyzed Formal [3 + 3] and [4 + 2] Cycloaddition Reactions of
 Nitrosobenzenes with Alkenylgold Carbenoids
;
_journal_name_full 'Journal of the American Chemical Society'
_journal_page_first 20728
_journal_page_last 20731
_journal_paper_doi 10.1021/ja209980d
_journal_volume 133
_journal_year 2011
_chemical_formula_sum 'C12 H11 N O3'
_chemical_formula_weight 217.22
_chemical_name_systematic
; 
 ? 
;
_space_group_IT_number 14
_symmetry_cell_setting monoclinic
_symmetry_space_group_name_Hall '-P 2ybc'
_symmetry_space_group_name_H-M 'P 1 21/c 1'
_atom_sites_solution_hydrogens geom
_atom_sites_solution_primary direct
_atom_sites_solution_secondary difmap
_audit_creation_method SHELXL-97
_cell_angle_alpha 90.00
_cell_angle_beta 91.083(3)
_cell_angle_gamma 90.00
_cell_formula_units_Z 4
_cell_length_a 16.8651(7)
_cell_length_b 4.0766(2)
_cell_length_c 15.1319(7)
_cell_measurement_reflns_used 3148
_cell_measurement_temperature 296(2)
_cell_measurement_theta_max 65.5299
_cell_measurement_theta_min 5.2464
_cell_volume 1040.17(8)
_computing_cell_refinement 'SAINT V7.34A (Bruker AXS, 2006)'
_computing_data_collection 'APEX2 (Bruker AXS, 2010)'
_computing_data_reduction 'SAINT V7.34A (Bruker AXS, 2006)'
_computing_molecular_graphics 'SHELXTL (Sheldrick, 2008)'
_computing_publication_material SHELXTL
_computing_structure_refinement 'SHELXL-97 (Sheldrick, 2008)'
_computing_structure_solution 'SHELXS-97 (Sheldrick, 2008)'
_diffrn_ambient_temperature 296(2)
_diffrn_detector_area_resol_mean 8.3333
_diffrn_measured_fraction_theta_full 0.977
_diffrn_measured_fraction_theta_max 0.977
_diffrn_measurement_device_type 'Bruker APEX-II CCD'
_diffrn_measurement_method '\f and \w scans'
_diffrn_radiation_monochromator graphite
_diffrn_radiation_source 'microfocus sealed tube'
_diffrn_radiation_type CuK\a
_diffrn_radiation_wavelength 1.54178
_diffrn_reflns_av_R_equivalents 0.0141
_diffrn_reflns_av_sigmaI/netI 0.0137
_diffrn_reflns_limit_h_max 19
_diffrn_reflns_limit_h_min -19
_diffrn_reflns_limit_k_max 2
_diffrn_reflns_limit_k_min -4
_diffrn_reflns_limit_l_max 17
_diffrn_reflns_limit_l_min -17
_diffrn_reflns_number 6184
_diffrn_reflns_theta_full 66.16
_diffrn_reflns_theta_max 66.16
_diffrn_reflns_theta_min 5.25
_exptl_absorpt_coefficient_mu 0.835
_exptl_absorpt_correction_T_max 0.9492
_exptl_absorpt_correction_T_min 0.8643
_exptl_absorpt_correction_type multi-scan
_exptl_absorpt_process_details 'SADABS V2008/1 (Bruker AXS)'
_exptl_crystal_colour Colorless
_exptl_crystal_density_diffrn 1.387
_exptl_crystal_description Lump
_exptl_crystal_F_000 456
_exptl_crystal_size_max 0.15
_exptl_crystal_size_mid 0.10
_exptl_crystal_size_min 0.10
_refine_diff_density_max 0.263
_refine_diff_density_min -0.231
_refine_diff_density_rms 0.031
_refine_ls_extinction_method none
_refine_ls_goodness_of_fit_ref 1.060
_refine_ls_hydrogen_treatment constr
_refine_ls_matrix_type full
_refine_ls_number_parameters 146
_refine_ls_number_reflns 1775
_refine_ls_number_restraints 0
_refine_ls_restrained_S_all 1.060
_refine_ls_R_factor_all 0.0474
_refine_ls_R_factor_gt 0.0418
_refine_ls_shift/su_max 0.001
_refine_ls_shift/su_mean 0.000
_refine_ls_structure_factor_coef Fsqd
_refine_ls_weighting_details 'calc w=1/[\s^2^(Fo^2^)+(0.0694P)^2^+0.2072P] where P=(Fo^2^+2Fc^2^)/3'
_refine_ls_weighting_scheme calc
_refine_ls_wR_factor_gt 0.1171
_refine_ls_wR_factor_ref 0.1238
_reflns_number_gt 1532
_reflns_number_total 1775
_reflns_threshold_expression >2sigma(I)
_cod_data_source_file ja209980d_si_001.cif
_cod_data_source_block 110460
_cod_database_code 4107266

loop_
_symmetry_equiv_pos_as_xyz
'x, y, z'
'-x, y+1/2, -z+1/2'
'-x, -y, -z'
'x, -y-1/2, z-1/2'

loop_
_atom_site_label
_atom_site_type_symbol
_atom_site_fract_x
_atom_site_fract_y
_atom_site_fract_z
_atom_site_U_iso_or_equiv
_atom_site_adp_type
_atom_site_occupancy
_atom_site_symmetry_multiplicity
_atom_site_calc_flag
_atom_site_refinement_flags
C1 C 0.07172(12) 0.8484(6) 1.17310(14) 0.0828(6) Uani 1 1 d .
H1A H 0.0958 0.6860 1.2109 0.124 Uiso 1 1 calc R
H1B H 0.0175 0.8797 1.1894 0.124 Uiso 1 1 calc R
H1C H 0.1000 1.0518 1.1794 0.124 Uiso 1 1 calc R
C2 C 0.07464(9) 0.7371(5) 1.08014(12) 0.0674(5) Uani 1 1 d .
H2A H 0.0474 0.5288 1.0735 0.081 Uiso 1 1 calc R
H2B H 0.0487 0.8961 1.0417 0.081 Uiso 1 1 calc R
C3 C 0.17072(9) 0.5947(5) 0.97573(10) 0.0576(4) Uani 1 1 d .
C4 C 0.25646(8) 0.6015(4) 0.95518(9) 0.0472(4) Uani 1 1 d .
C5 C 0.28699(8) 0.4646(4) 0.87589(9) 0.0459(4) Uani 1 1 d .
C6 C 0.36878(8) 0.4995(4) 0.85906(9) 0.0474(4) Uani 1 1 d .
C7 C 0.30872(9) 0.7566(4) 1.01214(10) 0.0505(4) Uani 1 1 d .
H7 H 0.2898 0.8442 1.0644 0.061 Uiso 1 1 calc R
C8 C 0.38856(9) 0.7866(4) 0.99415(11) 0.0556(4) Uani 1 1 d .
H8 H 0.4220 0.8919 1.0346 0.067 Uiso 1 1 calc R
C9 C 0.40285(9) 0.3747(4) 0.78243(10) 0.0558(4) Uani 1 1 d .
H9 H 0.4568 0.4008 0.7730 0.067 Uiso 1 1 calc R
C10 C 0.35638(10) 0.2147(4) 0.72181(11) 0.0601(4) Uani 1 1 d .
H10 H 0.3785 0.1325 0.6705 0.072 Uiso 1 1 calc R
C11 C 0.27529(10) 0.1737(5) 0.73666(11) 0.0620(5) Uani 1 1 d .
H11 H 0.2440 0.0637 0.6950 0.074 Uiso 1 1 calc R
C12 C 0.24155(9) 0.2923(4) 0.81119(10) 0.0547(4) Uani 1 1 d .
H12 H 0.1877 0.2598 0.8198 0.066 Uiso 1 1 calc R
N1 N 0.41831(7) 0.6666(4) 0.91958(9) 0.0533(4) Uani 1 1 d .
O1 O 0.15663(6) 0.7019(3) 1.05664(7) 0.0613(4) Uani 1 1 d .
O2 O 0.11835(7) 0.5110(6) 0.92650(10) 0.1185(8) Uani 1 1 d .
O3 O 0.49192(6) 0.7030(4) 0.90195(9) 0.0736(4) Uani 1 1 d .

loop_
_atom_site_aniso_label
_atom_site_aniso_U_11
_atom_site_aniso_U_22
_atom_site_aniso_U_33
_atom_site_aniso_U_23
_atom_site_aniso_U_13
_atom_site_aniso_U_12
C1 0.0635(11) 0.1086(16) 0.0771(13) -0.0178(12) 0.0195(9) 0.0042(11)
C2 0.0375(8) 0.0971(14) 0.0679(11) -0.0063(10) 0.0069(7) 0.0038(8)
C3 0.0407(8) 0.0828(11) 0.0493(8) -0.0038(8) 0.0008(6) -0.0030(8)
C4 0.0381(7) 0.0609(9) 0.0425(7) 0.0058(6) -0.0003(6) -0.0010(6)
C5 0.0388(7) 0.0567(8) 0.0422(7) 0.0070(6) -0.0006(6) -0.0014(6)
C6 0.0394(7) 0.0574(9) 0.0454(8) 0.0055(6) 0.0001(6) -0.0022(6)
C7 0.0427(8) 0.0666(9) 0.0423(8) 0.0014(7) 0.0004(6) -0.0020(7)
C8 0.0430(8) 0.0753(10) 0.0485(8) -0.0040(7) -0.0023(6) -0.0081(7)
C9 0.0450(8) 0.0682(10) 0.0545(9) 0.0016(7) 0.0092(6) 0.0002(7)
C10 0.0587(10) 0.0729(11) 0.0488(9) -0.0055(8) 0.0090(7) 0.0011(8)
C11 0.0584(10) 0.0774(11) 0.0500(9) -0.0079(8) -0.0025(7) -0.0063(8)
C12 0.0422(8) 0.0726(10) 0.0492(8) -0.0007(7) -0.0003(6) -0.0052(7)
N1 0.0357(6) 0.0723(8) 0.0519(7) 0.0002(6) 0.0017(5) -0.0066(6)
O1 0.0386(6) 0.0953(9) 0.0500(6) -0.0060(6) 0.0034(4) 0.0018(5)
O2 0.0402(7) 0.233(2) 0.0829(10) -0.0650(13) 0.0036(6) -0.0189(10)
O3 0.0354(6) 0.1115(10) 0.0743(8) -0.0146(7) 0.0097(5) -0.0154(6)

loop_
_atom_type_symbol
_atom_type_description
_atom_type_scat_dispersion_real
_atom_type_scat_dispersion_imag
_atom_type_scat_source
C C 0.0181 0.0091 'International Tables Vol C Tables 4.2.6.8 and 6.1.1.4'
H H 0.0000 0.0000 'International Tables Vol C Tables 4.2.6.8 and 6.1.1.4'
N N 0.0311 0.0180 'International Tables Vol C Tables 4.2.6.8 and 6.1.1.4'
O O 0.0492 0.0322 'International Tables Vol C Tables 4.2.6.8 and 6.1.1.4'

loop_
_geom_angle_atom_site_label_1
_geom_angle_atom_site_label_2
_geom_angle_atom_site_label_3
_geom_angle
C2 C1 H1A 109.5
C2 C1 H1B 109.5
H1A C1 H1B 109.5
C2 C1 H1C 109.5
H1A C1 H1C 109.5
H1B C1 H1C 109.5
O1 C2 C1 108.32(14)
O1 C2 H2A 110.0
C1 C2 H2A 110.0
O1 C2 H2B 110.0
C1 C2 H2B 110.0
H2A C2 H2B 108.4
O2 C3 O1 121.78(14)
O2 C3 C4 125.89(15)
O1 C3 C4 112.31(13)
C7 C4 C5 117.99(13)
C7 C4 C3 119.49(14)
C5 C4 C3 122.46(13)
C6 C5 C12 116.21(13)
C6 C5 C4 118.71(13)
C12 C5 C4 125.09(13)
C9 C6 N1 117.92(13)
C9 C6 C5 121.98(14)
N1 C6 C5 120.09(13)
C4 C7 C8 122.12(14)
C4 C7 H7 118.9
C8 C7 H7 118.9
N1 C8 C7 121.06(14)
N1 C8 H8 119.5
C7 C8 H8 119.5
C10 C9 C6 119.49(15)
C10 C9 H9 120.3
C6 C9 H9 120.3
C9 C10 C11 120.04(15)
C9 C10 H10 120.0
C11 C10 H10 120.0
C12 C11 C10 121.02(15)
C12 C11 H11 119.5
C10 C11 H11 119.5
C11 C12 C5 121.25(14)
C11 C12 H12 119.4
C5 C12 H12 119.4
O3 N1 C8 120.89(13)
O3 N1 C6 119.10(13)
C8 N1 C6 120.01(13)
C3 O1 C2 116.76(12)

loop_
_geom_bond_atom_site_label_1
_geom_bond_atom_site_label_2
_geom_bond_distance
C1 C2 1.480(3)
C1 H1A 0.9600
C1 H1B 0.9600
C1 H1C 0.9600
C2 O1 1.4415(18)
C2 H2A 0.9700
C2 H2B 0.9700
C3 O2 1.1944(19)
C3 O1 1.326(2)
C3 C4 1.485(2)
C4 C7 1.375(2)
C4 C5 1.428(2)
C5 C6 1.4146(19)
C5 C12 1.418(2)
C6 C9 1.399(2)
C6 N1 1.4043(19)
C7 C8 1.384(2)
C7 H7 0.9300
C8 N1 1.336(2)
C8 H8 0.9300
C9 C10 1.362(2)
C9 H9 0.9300
C10 C11 1.400(2)
C10 H10 0.9300
C11 C12 1.362(2)
C11 H11 0.9300
C12 H12 0.9300
N1 O3 1.2834(15)
